data_2204882
loop_
_publ_author_name
'Xuan-Gan Liu'
'Wei-Xiao Hu'
'Guo-Wu Rao'

_publ_section_title
;
 1-Chloro-4-propoxythioxanthone
;
_journal_issue 1
_journal_name_full 'Acta Crystallographica Section E'
_journal_page_first o149
_journal_page_last o150
_journal_paper_doi 10.1107/S1600536804031770
_journal_volume 61
_journal_year 2005
_chemical_formula_iupac 'C16 H13 Cl O2 S'
_chemical_formula_moiety 'C16 H13 Cl O2 S'
_chemical_formula_sum 'C16 H13 Cl O2 S'
_chemical_formula_weight 304.78
_chemical_melting_point 372
_chemical_name_common 1-Chloro-4-propoxythioxanthone
_chemical_name_systematic
;
1-Chloro-4-propoxy-10-thiaanthracen-9-one
;
_space_group_IT_number 2
_symmetry_cell_setting triclinic
_symmetry_space_group_name_Hall '-P 1'
_symmetry_space_group_name_H-M 'P -1'
_atom_sites_solution_hydrogens geom
_atom_sites_solution_primary direct
_atom_sites_solution_secondary difmap
_audit_creation_method SHELXL-97
_cell_angle_alpha 108.28(2)
_cell_angle_beta 112.84(2)
_cell_angle_gamma 98.71(2)
_cell_formula_units_Z 4
_cell_length_a 11.298(3)
_cell_length_b 11.841(2)
_cell_length_c 12.776(3)
_cell_measurement_reflns_used 25
_cell_measurement_temperature 293
_cell_measurement_theta_max 13.30
_cell_measurement_theta_min 11.65
_cell_volume 1420.9(7)
_computing_cell_refinement 'CAD-4 Express'
_computing_data_collection 'CAD-4 Express (Enraf--Nonius, 1994)'
_computing_data_reduction 'XCAD4 (Harms & Wocadlo, 1995)'
_computing_molecular_graphics 'ORTEP-3 for Windows (Farrugia, 1997)'
_computing_publication_material 'WINGX (Farrugia, 1999)'
_computing_structure_refinement 'SHELXL97 (Sheldrick, 1997)'
_computing_structure_solution 'SHELXS97 (Sheldrick, 1997)'
_diffrn_ambient_temperature 293
_diffrn_measured_fraction_theta_full 1.000
_diffrn_measured_fraction_theta_max 1.000
_diffrn_measurement_device_type 'Enraf--Nonius CAD-4'
_diffrn_measurement_method '\w/2\q scans'
_diffrn_radiation_monochromator graphite
_diffrn_radiation_source 'fine-focus sealed tube'
_diffrn_radiation_type MoK\a
_diffrn_radiation_wavelength 0.71073
_diffrn_reflns_av_R_equivalents 0.0173
_diffrn_reflns_av_sigmaI/netI 0.0292
_diffrn_reflns_limit_h_max 13
_diffrn_reflns_limit_h_min -1
_diffrn_reflns_limit_k_max 14
_diffrn_reflns_limit_k_min -14
_diffrn_reflns_limit_l_max 14
_diffrn_reflns_limit_l_min -15
_diffrn_reflns_number 5950
_diffrn_reflns_theta_full 25.17
_diffrn_reflns_theta_max 25.17
_diffrn_reflns_theta_min 1.90
_diffrn_standards_decay_% 0.3
_diffrn_standards_interval_time 60
_diffrn_standards_number 3
_exptl_absorpt_coefficient_mu 0.413
_exptl_absorpt_correction_T_max 0.934
_exptl_absorpt_correction_T_min 0.878
_exptl_absorpt_correction_type empirical
_exptl_absorpt_process_details '(Blessing, 1995)'
_exptl_crystal_colour yellow
_exptl_crystal_density_diffrn 1.425
_exptl_crystal_density_method 'not measured'
_exptl_crystal_description prism
_exptl_crystal_F_000 632
_exptl_crystal_size_max 0.35
_exptl_crystal_size_mid 0.25
_exptl_crystal_size_min 0.15
_refine_diff_density_max 0.513
_refine_diff_density_min -0.475
_refine_ls_extinction_method none
_refine_ls_goodness_of_fit_ref 1.014
_refine_ls_hydrogen_treatment constr
_refine_ls_matrix_type full
_refine_ls_number_parameters 391
_refine_ls_number_reflns 5106
_refine_ls_number_restraints 47
_refine_ls_restrained_S_all 1.011
_refine_ls_R_factor_all 0.0837
_refine_ls_R_factor_gt 0.0419
_refine_ls_shift/su_max 0.016
_refine_ls_shift/su_mean 0.001
_refine_ls_structure_factor_coef Fsqd
_refine_ls_weighting_details 'calc w=1/[\s^2^(Fo^2^)+(0.0519P)^2^+0.7690P] where P=(Fo^2^+2Fc^2^)/3'
_refine_ls_weighting_scheme calc
_refine_ls_wR_factor_gt 0.1087
_refine_ls_wR_factor_ref 0.1281
_reflns_number_gt 3225
_reflns_number_total 5106
_reflns_threshold_expression I>2\s(I)
_cod_data_source_file dn6184.cif
_cod_data_source_block I
_cod_database_code 2204882

loop_
_symmetry_equiv_pos_as_xyz
'x, y, z'
'-x, -y, -z'

loop_
_atom_site_label
_atom_site_fract_x
_atom_site_fract_y
_atom_site_fract_z
_atom_site_U_iso_or_equiv
_atom_site_adp_type
_atom_site_calc_flag
_atom_site_refinement_flags
_atom_site_occupancy
_atom_site_disorder_assembly
_atom_site_disorder_group
_atom_site_type_symbol
C1 1.1549(3) 0.3781(3) 0.2576(3) 0.0699(8) Uani d . 1 . . C
C2 1.1417(4) 0.2640(3) 0.1773(3) 0.0796(9) Uani d . 1 . . C
H2 1.1996 0.2202 0.2056 0.096 Uiso calc R 1 . . H
C3 1.0436(3) 0.2122(3) 0.0543(3) 0.0727(8) Uani d . 1 . . C
H3 1.0369 0.1351 -0.0003 0.087 Uiso calc R 1 . . H
C4 0.9568(3) 0.2754(3) 0.0139(3) 0.0583(7) Uani d . 1 . . C
C5 0.8030(3) 0.6735(3) 0.1166(3) 0.0665(8) Uani d . 1 . . C
H5 0.7372 0.6483 0.0350 0.080 Uiso calc R 1 . . H
C6 0.8198(3) 0.7832(3) 0.2062(3) 0.0770(9) Uani d . 1 . . C
H6 0.7667 0.8332 0.1852 0.092 Uiso calc R 1 . . H
C7 0.9156(3) 0.8203(3) 0.3285(3) 0.0752(9) Uani d . 1 . . C
H7 0.9243 0.8932 0.3903 0.090 Uiso calc R 1 . . H
C8 0.9969(3) 0.7496(3) 0.3577(3) 0.0648(8) Uani d . 1 . . C
H8 1.0624 0.7762 0.4397 0.078 Uiso calc R 1 . . H
C9 1.0826(3) 0.5718(3) 0.3074(3) 0.0657(8) Uani d . 1 . . C
C10 1.0693(3) 0.4481(2) 0.2205(2) 0.0532(6) Uani d . 1 . . C
C11 0.9682(3) 0.3933(2) 0.0957(2) 0.0496(6) Uani d . 1 . . C
C12 0.8844(3) 0.5985(2) 0.1465(2) 0.0520(6) Uani d . 1 . . C
C13 0.9850(3) 0.6380(2) 0.2679(2) 0.0530(6) Uani d . 1 . . C
C14 0.8400(3) 0.1175(3) -0.1948(3) 0.0681(8) Uani d . 1 . . C
H14A 0.8240 0.0505 -0.1688 0.082 Uiso calc R 1 . . H
H14B 0.9217 0.1222 -0.2039 0.082 Uiso calc R 1 . . H
C15 0.7224(3) 0.0930(3) -0.3157(3) 0.0750(9) Uani d . 1 . . C
H15A 0.7390 0.1611 -0.3401 0.090 Uiso calc R 1 . . H
H15B 0.6416 0.0896 -0.3052 0.090 Uiso calc R 1 . . H
C16 0.7001(4) -0.0296(3) -0.4173(3) 0.0965(12) Uani d . 1 . . C
H16A 0.7793 -0.0255 -0.4291 0.145 Uiso calc R 1 . . H
H16B 0.6240 -0.0436 -0.4936 0.145 Uiso calc R 1 . . H
H16C 0.6830 -0.0971 -0.3935 0.145 Uiso calc R 1 . . H
C17 0.1429(3) 0.7924(3) -0.2513(3) 0.0709(8) Uani d . 1 . . C
C18 0.1190(4) 0.6804(3) -0.3383(3) 0.0824(10) Uani d . 1 . . C
H18 0.0479 0.6528 -0.4180 0.099 Uiso calc R 1 . . H
C19 0.1980(4) 0.6064(3) -0.3114(3) 0.0790(10) Uani d . 1 . . C
H19 0.1798 0.5289 -0.3726 0.095 Uiso calc R 1 . . H
C20 0.3039(3) 0.6459(3) -0.1943(3) 0.0653(8) Uani d . 1 A . C
C21 0.5835(3) 1.0010(3) 0.2545(3) 0.0724(9) Uani d . 1 . . C
H21 0.6402 0.9561 0.2824 0.087 Uiso calc R 1 . . H
C22 0.6041(4) 1.1188(4) 0.3325(3) 0.0865(11) Uani d . 1 . . C
H22 0.6737 1.1536 0.4137 0.104 Uiso calc R 1 . . H
C23 0.5218(4) 1.1869(3) 0.2916(4) 0.0888(12) Uani d . 1 . . C
H23 0.5368 1.2681 0.3447 0.107 Uiso calc R 1 . . H
C24 0.4182(4) 1.1350(3) 0.1729(3) 0.0751(9) Uani d . 1 . . C
H24 0.3634 1.1817 0.1459 0.090 Uiso calc R 1 . . H
C25 0.2727(3) 0.9604(3) -0.0314(3) 0.0653(8) Uani d . 1 . . C
C26 0.2488(3) 0.8386(2) -0.1277(3) 0.0562(7) Uani d . 1 . . C
C27 0.3287(3) 0.7623(2) -0.1011(2) 0.0533(6) Uani d . 1 . . C
C28 0.4784(3) 0.9465(2) 0.1328(3) 0.0555(7) Uani d . 1 . . C
C29 0.3929(3) 1.0129(2) 0.0912(3) 0.0577(7) Uani d . 1 . . C
Cl1 1.28208(12) 0.42744(12) 0.40866(9) 0.1218(5) Uani d . 1 . . Cl
Cl2 0.03971(11) 0.87766(11) -0.30434(10) 0.1082(4) Uani d . 1 . . Cl
O1 1.1754(3) 0.6216(3) 0.4122(2) 0.1313(12) Uani d . 1 . . O
O2 0.8545(2) 0.23424(18) -0.10402(18) 0.0697(6) Uani d . 1 . . O
O3 0.1927(3) 1.0189(3) -0.0505(3) 0.1148(10) Uani d . 1 . . O
S1 0.85021(7) 0.45935(6) 0.02566(6) 0.0548(2) Uani d . 1 . . S
S2 0.46336(8) 0.79614(7) 0.04245(7) 0.0630(2) Uani d . 1 . . S
O4 0.3926(2) 0.58496(19) -0.1560(2) 0.0848(7) Uani d DU 1 . . O
C30 0.3816(6) 0.4791(5) -0.2619(4) 0.0616(15) Uani d PDU 0.66 A 1 C
H30A 0.3816 0.5047 -0.3270 0.074 Uiso calc PR 0.66 A 1 H
H30B 0.2998 0.4105 -0.2963 0.074 Uiso calc PR 0.66 A 1 H
C31 0.5052(7) 0.4425(5) -0.2056(6) 0.0749(16) Uani d PDU 0.66 A 1 C
H31A 0.5027 0.4140 -0.1429 0.090 Uiso calc PR 0.66 A 1 H
H31B 0.5863 0.5131 -0.1671 0.090 Uiso calc PR 0.66 A 1 H
C32 0.503(3) 0.3337(16) -0.3157(19) 0.156(9) Uani d PDU 0.66 A 1 C
H32A 0.4195 0.2672 -0.3566 0.234 Uiso calc PR 0.66 A 1 H
H32B 0.5772 0.3027 -0.2836 0.234 Uiso calc PR 0.66 A 1 H
H32C 0.5121 0.3648 -0.3741 0.234 Uiso calc PR 0.66 A 1 H
C30A 0.4167(16) 0.4657(9) -0.1993(14) 0.083(4) Uani d PDU 0.34 A 2 C
H30C 0.3320 0.4005 -0.2609 0.099 Uiso calc PR 0.34 A 2 H
H30D 0.4579 0.4425 -0.1303 0.099 Uiso calc PR 0.34 A 2 H
C31A 0.5086(13) 0.4805(10) -0.2549(12) 0.081(3) Uani d PDU 0.34 A 2 C
H31C 0.5941 0.5451 -0.1949 0.097 Uiso calc PR 0.34 A 2 H
H31D 0.4675 0.4991 -0.3271 0.097 Uiso calc PR 0.34 A 2 H
C32A 0.526(4) 0.345(3) -0.292(3) 0.113(10) Uani d PDU 0.34 A 2 C
H32D 0.4445 0.2837 -0.3142 0.170 Uiso calc PR 0.34 A 2 H
H32E 0.5999 0.3428 -0.2233 0.170 Uiso calc PR 0.34 A 2 H
H32F 0.5444 0.3257 -0.3623 0.170 Uiso calc PR 0.34 A 2 H

loop_
_atom_site_aniso_label
_atom_site_aniso_U_11
_atom_site_aniso_U_22
_atom_site_aniso_U_33
_atom_site_aniso_U_12
_atom_site_aniso_U_13
_atom_site_aniso_U_23
C1 0.074(2) 0.085(2) 0.0577(17) 0.0367(17) 0.0303(15) 0.0326(17)
C2 0.090(2) 0.092(2) 0.078(2) 0.053(2) 0.044(2) 0.042(2)
C3 0.087(2) 0.069(2) 0.073(2) 0.0361(18) 0.0473(19) 0.0244(17)
C4 0.0619(17) 0.0612(17) 0.0530(16) 0.0166(14) 0.0314(14) 0.0200(14)
C5 0.0616(18) 0.0579(17) 0.0632(18) 0.0167(14) 0.0171(14) 0.0203(15)
C6 0.071(2) 0.0542(18) 0.093(2) 0.0223(15) 0.0304(19) 0.0231(17)
C7 0.079(2) 0.0504(17) 0.077(2) 0.0156(16) 0.0333(18) 0.0090(15)
C8 0.0673(19) 0.0525(16) 0.0543(16) 0.0086(14) 0.0216(14) 0.0104(13)
C9 0.0684(19) 0.0608(18) 0.0481(16) 0.0178(15) 0.0139(14) 0.0162(14)
C10 0.0537(15) 0.0595(16) 0.0483(14) 0.0173(13) 0.0241(12) 0.0239(13)
C11 0.0541(15) 0.0496(15) 0.0498(14) 0.0150(12) 0.0294(12) 0.0199(12)
C12 0.0496(15) 0.0475(14) 0.0525(15) 0.0092(12) 0.0219(12) 0.0179(12)
C13 0.0549(16) 0.0462(14) 0.0489(15) 0.0070(12) 0.0221(12) 0.0151(12)
C14 0.078(2) 0.0573(17) 0.0628(18) 0.0147(15) 0.0407(16) 0.0095(14)
C15 0.076(2) 0.0650(19) 0.066(2) 0.0082(16) 0.0371(17) 0.0062(15)
C16 0.114(3) 0.076(2) 0.064(2) 0.011(2) 0.037(2) 0.0002(17)
C17 0.070(2) 0.069(2) 0.0679(19) 0.0066(16) 0.0279(16) 0.0324(17)
C18 0.080(2) 0.079(2) 0.067(2) 0.0004(19) 0.0224(18) 0.031(2)
C19 0.090(2) 0.0608(19) 0.0563(19) -0.0110(18) 0.0360(18) 0.0019(15)
C20 0.075(2) 0.0526(16) 0.075(2) 0.0146(15) 0.0459(18) 0.0218(15)
C21 0.066(2) 0.078(2) 0.0594(18) 0.0080(16) 0.0278(16) 0.0184(17)
C22 0.081(2) 0.085(3) 0.062(2) -0.004(2) 0.0324(18) 0.0064(19)
C23 0.107(3) 0.056(2) 0.085(3) -0.004(2) 0.063(2) -0.0014(19)
C24 0.090(2) 0.0495(17) 0.094(3) 0.0160(16) 0.060(2) 0.0202(17)
C25 0.0712(19) 0.0547(17) 0.082(2) 0.0257(15) 0.0409(17) 0.0323(16)
C26 0.0590(17) 0.0530(15) 0.0609(17) 0.0114(13) 0.0313(14) 0.0269(13)
C27 0.0560(16) 0.0456(14) 0.0556(16) 0.0067(12) 0.0298(13) 0.0166(12)
C28 0.0565(16) 0.0528(15) 0.0554(16) 0.0078(13) 0.0311(13) 0.0175(13)
C29 0.0648(18) 0.0484(15) 0.0625(17) 0.0114(13) 0.0378(15) 0.0180(13)
Cl1 0.1297(9) 0.1445(10) 0.0680(6) 0.0830(8) 0.0145(6) 0.0366(6)
Cl2 0.0980(7) 0.1159(8) 0.1014(7) 0.0309(6) 0.0204(6) 0.0673(7)
O1 0.133(2) 0.1013(19) 0.0648(16) 0.0579(18) -0.0214(16) -0.0054(14)
O2 0.0731(13) 0.0615(12) 0.0557(12) 0.0194(10) 0.0276(10) 0.0052(10)
O3 0.115(2) 0.0962(19) 0.114(2) 0.0655(17) 0.0342(17) 0.0295(16)
S1 0.0550(4) 0.0531(4) 0.0446(4) 0.0129(3) 0.0172(3) 0.0152(3)
S2 0.0633(5) 0.0552(4) 0.0656(5) 0.0206(3) 0.0266(4) 0.0221(4)
O4 0.0923(17) 0.0567(13) 0.1001(17) 0.0265(12) 0.0527(14) 0.0139(12)
C30 0.081(4) 0.046(3) 0.047(3) 0.022(2) 0.024(3) 0.013(2)
C31 0.087(4) 0.065(4) 0.066(4) 0.041(3) 0.028(3) 0.021(3)
C32 0.154(14) 0.107(9) 0.129(14) 0.078(8) 0.031(11) -0.020(7)
C30A 0.113(11) 0.047(6) 0.098(10) 0.018(6) 0.063(9) 0.026(7)
C31A 0.108(10) 0.059(7) 0.068(7) 0.020(6) 0.043(7) 0.015(5)
C32A 0.121(17) 0.15(2) 0.052(8) 0.080(16) 0.031(10) 0.013(11)

loop_
_atom_type_symbol
_atom_type_description
_atom_type_scat_dispersion_real
_atom_type_scat_dispersion_imag
_atom_type_scat_source
C C 0.0033 0.0016 'International Tables Vol C Tables 4.2.6.8 and 6.1.1.4'
H H 0.0000 0.0000 'International Tables Vol C Tables 4.2.6.8 and 6.1.1.4'
O O 0.0106 0.0060 'International Tables Vol C Tables 4.2.6.8 and 6.1.1.4'
S S 0.1246 0.1234 'International Tables Vol C Tables 4.2.6.8 and 6.1.1.4'
Cl Cl 0.1484 0.1585 'International Tables Vol C Tables 4.2.6.8 and 6.1.1.4'

loop_
_geom_angle_atom_site_label_1
_geom_angle_atom_site_label_2
_geom_angle_atom_site_label_3
_geom_angle
C2 C1 C10 122.0(3)
C2 C1 Cl1 114.7(2)
C10 C1 Cl1 123.3(2)
C1 C2 C3 121.0(3)
C1 C2 H2 119.5
C3 C2 H2 119.5
C4 C3 C2 119.3(3)
C4 C3 H3 120.3
C2 C3 H3 120.3
O2 C4 C3 125.3(3)
O2 C4 C11 114.2(2)
C3 C4 C11 120.5(3)
C6 C5 C12 120.5(3)
C6 C5 H5 119.8
C12 C5 H5 119.8
C5 C6 C7 120.2(3)
C5 C6 H6 119.9
C7 C6 H6 119.9
C8 C7 C6 119.6(3)
C8 C7 H7 120.2
C6 C7 H7 120.2
C7 C8 C13 121.9(3)
C7 C8 H8 119.1
C13 C8 H8 119.1
O1 C9 C13 118.6(3)
O1 C9 C10 120.6(3)
C13 C9 C10 120.8(2)
C1 C10 C11 116.4(3)
C1 C10 C9 122.3(3)
C11 C10 C9 121.3(2)
C4 C11 C10 120.7(2)
C4 C11 S1 113.4(2)
C10 C11 S1 125.9(2)
C13 C12 C5 119.6(3)
C13 C12 S1 124.2(2)
C5 C12 S1 116.2(2)
C12 C13 C8 118.1(3)
C12 C13 C9 124.2(2)
C8 C13 C9 117.8(2)
O2 C14 C15 107.7(3)
O2 C14 H14A 110.2
C15 C14 H14A 110.2
O2 C14 H14B 110.2
C15 C14 H14B 110.2
H14A C14 H14B 108.5
C14 C15 C16 111.0(3)
C14 C15 H15A 109.4
C16 C15 H15A 109.4
C14 C15 H15B 109.4
C16 C15 H15B 109.4
H15A C15 H15B 108.0
C15 C16 H16A 109.5
C15 C16 H16B 109.5
H16A C16 H16B 109.5
C15 C16 H16C 109.5
H16A C16 H16C 109.5
H16B C16 H16C 109.5
C18 C17 C26 122.1(3)
C18 C17 Cl2 114.6(3)
C26 C17 Cl2 123.3(3)
C17 C18 C19 120.8(3)
C17 C18 H18 119.6
C19 C18 H18 119.6
C18 C19 C20 120.4(3)
C18 C19 H19 119.8
C20 C19 H19 119.8
O4 C20 C19 126.8(3)
O4 C20 C27 113.8(3)
C19 C20 C27 119.5(3)
C22 C21 C28 120.8(3)
C22 C21 H21 119.6
C28 C21 H21 119.6
C21 C22 C23 120.1(3)
C21 C22 H22 120.0
C23 C22 H22 120.0
C24 C23 C22 119.9(3)
C24 C23 H23 120.0
C22 C23 H23 120.0
C23 C24 C29 121.2(3)
C23 C24 H24 119.4
C29 C24 H24 119.4
O3 C25 C29 118.4(3)
O3 C25 C26 121.0(3)
C29 C25 C26 120.7(3)
C27 C26 C17 116.6(3)
C27 C26 C25 121.4(3)
C17 C26 C25 122.0(3)
C26 C27 C20 120.6(3)
C26 C27 S2 125.8(2)
C20 C27 S2 113.6(2)
C29 C28 C21 119.8(3)
C29 C28 S2 123.9(2)
C21 C28 S2 116.3(2)
C28 C29 C24 118.2(3)
C28 C29 C25 124.0(2)
C24 C29 C25 117.7(3)
C4 O2 C14 117.7(2)
C12 S1 C11 103.39(13)
C28 S2 C27 103.35(14)
C20 O4 C30A 140.7(7)
C20 O4 C30 111.5(3)
C30A O4 C30 32.6(5)
O4 C30 C31 103.6(4)
O4 C30 H30A 111.0
C31 C30 H30A 111.0
O4 C30 H30B 111.0
C31 C30 H30B 111.0
H30A C30 H30B 109.0
C30 C31 C32 106.1(9)
C30 C31 H31A 110.5
C32 C31 H31A 110.5
C30 C31 H31B 110.5
C32 C31 H31B 110.5
H31A C31 H31B 108.7
O4 C30A C31A 107.7(8)
O4 C30A H30C 110.2
C31A C30A H30C 110.2
O4 C30A H30D 110.2
C31A C30A H30D 110.2
H30C C30A H30D 108.5
C30A C31A C32A 100.4(15)
C30A C31A H31C 111.7
C32A C31A H31C 111.7
C30A C31A H31D 111.7
C32A C31A H31D 111.7
H31C C31A H31D 109.5
C31A C32A H32D 109.4
C31A C32A H32E 109.5
H32D C32A H32E 109.5
C31A C32A H32F 109.5
H32D C32A H32F 109.5
H32E C32A H32F 109.5

loop_
_geom_bond_atom_site_label_1
_geom_bond_atom_site_label_2
_geom_bond_distance
C1 C2 1.361(4)
C1 C10 1.407(4)
C1 Cl1 1.736(3)
C2 C3 1.383(4)
C2 H2 0.9300
C3 C4 1.364(4)
C3 H3 0.9300
C4 O2 1.363(3)
C4 C11 1.408(4)
C5 C6 1.363(4)
C5 C12 1.403(4)
C5 H5 0.9300
C6 C7 1.385(4)
C6 H6 0.9300
C7 C8 1.358(4)
C7 H7 0.9300
C8 C13 1.399(4)
C8 H8 0.9300
C9 O1 1.211(3)
C9 C13 1.471(4)
C9 C10 1.478(4)
C10 C11 1.408(4)
C11 S1 1.737(3)
C12 C13 1.390(4)
C12 S1 1.731(3)
C14 O2 1.435(3)
C14 C15 1.499(4)
C14 H14A 0.9700
C14 H14B 0.9700
C15 C16 1.520(4)
C15 H15A 0.9700
C15 H15B 0.9700
C16 H16A 0.9600
C16 H16B 0.9600
C16 H16C 0.9600
C17 C18 1.342(5)
C17 C26 1.420(4)
C17 Cl2 1.735(3)
C18 C19 1.367(5)
C18 H18 0.9300
C19 C20 1.374(4)
C19 H19 0.9300
C20 O4 1.351(4)
C20 C27 1.411(4)
C21 C22 1.358(5)
C21 C28 1.396(4)
C21 H21 0.9300
C22 C23 1.379(5)
C22 H22 0.9300
C23 C24 1.366(5)
C23 H23 0.9300
C24 C29 1.400(4)
C24 H24 0.9300
C25 O3 1.217(4)
C25 C29 1.472(4)
C25 C26 1.475(4)
C26 C27 1.396(4)
C27 S2 1.740(3)
C28 C29 1.387(4)
C28 S2 1.732(3)
O4 C30A 1.456(10)
O4 C30 1.475(5)
C30 C31 1.502(7)
C30 H30A 0.9700
C30 H30B 0.9700
C31 C32 1.572(12)
C31 H31A 0.9700
C31 H31B 0.9700
C32 H32A 0.9600
C32 H32B 0.9600
C32 H32C 0.9600
C30A C31A 1.486(12)
C30A H30C 0.9700
C30A H30D 0.9700
C31A C32A 1.595(18)
C31A H31C 0.9700
C31A H31D 0.9700
C32A H32D 0.9600
C32A H32E 0.9600
C32A H32F 0.9600
